data_7708067
loop_
_publ_author_name
'Takimoto, Kazuyoshi'
'Watanabe, Yutaka'
'Yoshida, Jun'
'Sato, Hisako'

_publ_section_title
;
 Five-Coordinate Iridium(III) Complex with \D\L Chirality
;
_journal_name_full 'Dalton Transactions'
_journal_paper_doi 10.1039/D1DT01960K
_journal_year 2021
_chemical_formula_moiety 'C36 H38 Cl Ir N2 O, C2 H6 O'
_chemical_formula_sum 'C38 H44 Cl Ir N2 O2'
_chemical_formula_weight 788.40
_space_group_crystal_system triclinic
_space_group_IT_number 2
_space_group_name_Hall '-P 1'
_space_group_name_H-M_alt 'P -1'
_atom_sites_solution_hydrogens mixed
_atom_sites_solution_primary dual
_audit_creation_date 2020-11-16
_audit_creation_method
;
Olex2 1.2
(compiled 2018.05.29 svn.r3508 for OlexSys, GUI svn.r5506)
;
_audit_update_record
;
2021-05-22 deposited with the CCDC.	2021-08-16 downloaded from the CCDC.
;
_cell_angle_alpha 99.175(3)
_cell_angle_beta 100.384(3)
_cell_angle_gamma 113.623(4)
_cell_formula_units_Z 2
_cell_length_a 9.3674(4)
_cell_length_b 11.2876(5)
_cell_length_c 17.3082(6)
_cell_measurement_reflns_used 14272
_cell_measurement_temperature 293(2)
_cell_measurement_theta_max 31.2120
_cell_measurement_theta_min 2.0240
_cell_volume 1593.84(13)
_computing_cell_refinement 'CrysAlisPro 1.171.40.67a (Rigaku OD, 2019)'
_computing_data_collection 'CrysAlisPro 1.171.40.67a (Rigaku OD, 2019)'
_computing_data_reduction 'CrysAlisPro 1.171.40.67a (Rigaku OD, 2019)'
_computing_molecular_graphics 'Olex2 (Dolomanov et al., 2009)'
_computing_publication_material 'Olex2 (Dolomanov et al., 2009)'
_computing_structure_refinement 'ShelXL (Sheldrick, 2015)'
_computing_structure_solution 'ShelXT (Sheldrick, 2015)'
_diffrn_ambient_temperature 293(2)
_diffrn_detector 'CCD plate'
_diffrn_measured_fraction_theta_full 1.000
_diffrn_measured_fraction_theta_max 0.997
_diffrn_measurement_details
;
List of Runs (angles in degrees, time in seconds):

  # Type    Start    End  Width  t~exp~   \w     \q     \k     \f   Frames
#--------------------------------------------------------------------------
  1  \w   -110.00  70.00   0.50    1.00    --  -20.00  45.00   0.00  360
  2  \w   -110.00  70.00   0.50    1.00    --  -20.00  45.00  90.00  360
  3  \w   -110.00  70.00   0.50    1.00    --  -20.00  45.00 180.00  360
  4  \w   -110.00  70.00   0.50    1.00    --  -20.00  45.00 270.00  360
;
_diffrn_measurement_device 'abstract diffractometer'
_diffrn_measurement_device_type 'dtrek-CrysAlisPro-abstract goniometer imported rigaku-d*trek images'
_diffrn_measurement_method '\w scans'
_diffrn_orient_matrix_type 'CrysAlisPro convention (1999,Acta A55,543-557)'
_diffrn_orient_matrix_UB_11 0.0462069000
_diffrn_orient_matrix_UB_12 -0.0360656000
_diffrn_orient_matrix_UB_13 -0.0047207000
_diffrn_orient_matrix_UB_21 -0.0300687000
_diffrn_orient_matrix_UB_22 -0.0158768000
_diffrn_orient_matrix_UB_23 -0.0428386000
_diffrn_orient_matrix_UB_31 0.0657869000
_diffrn_orient_matrix_UB_32 0.0590262000
_diffrn_orient_matrix_UB_33 -0.0010837000
_diffrn_radiation_monochromator graphite
_diffrn_radiation_probe x-ray
_diffrn_radiation_type MoK\a
_diffrn_radiation_wavelength 0.71073
_diffrn_reflns_av_R_equivalents 0.0626
_diffrn_reflns_av_unetI/netI 0.0649
_diffrn_reflns_Laue_measured_fraction_full 1.000
_diffrn_reflns_Laue_measured_fraction_max 0.997
_diffrn_reflns_limit_h_max 12
_diffrn_reflns_limit_h_min -12
_diffrn_reflns_limit_k_max 14
_diffrn_reflns_limit_k_min -14
_diffrn_reflns_limit_l_max 22
_diffrn_reflns_limit_l_min -22
_diffrn_reflns_number 26906
_diffrn_reflns_point_group_measured_fraction_full 1.000
_diffrn_reflns_point_group_measured_fraction_max 0.997
_diffrn_reflns_theta_full 25.242
_diffrn_reflns_theta_max 28.000
_diffrn_reflns_theta_min 2.038
_diffrn_source 'fine-focus sealed X-ray tube'
_diffrn_source_type 'Enhance (Mo) X-ray Source'
_exptl_absorpt_coefficient_mu 4.310
_exptl_absorpt_correction_T_max 1.00000
_exptl_absorpt_correction_T_min 0.85219
_exptl_absorpt_correction_type multi-scan
_exptl_absorpt_process_details
;
CrysAlisPro 1.171.40.67a (Rigaku Oxford Diffraction, 2019)
Empirical absorption correction using spherical harmonics,
 implemented in SCALE3 ABSPACK scaling algorithm.
;
_exptl_crystal_colour yellow
_exptl_crystal_colour_primary yellow
_exptl_crystal_density_diffrn 1.643
_exptl_crystal_description block
_exptl_crystal_F_000 792
_exptl_crystal_size_max 0.04
_exptl_crystal_size_mid 0.04
_exptl_crystal_size_min 0.02
_refine_diff_density_max 1.490
_refine_diff_density_min -1.230
_refine_diff_density_rms 0.173
_refine_ls_extinction_method none
_refine_ls_goodness_of_fit_ref 1.048
_refine_ls_hydrogen_treatment mixed
_refine_ls_matrix_type full
_refine_ls_number_parameters 408
_refine_ls_number_reflns 7672
_refine_ls_number_restraints 3
_refine_ls_restrained_S_all 1.049
_refine_ls_R_factor_all 0.0488
_refine_ls_R_factor_gt 0.0394
_refine_ls_shift/su_max 0.002
_refine_ls_shift/su_mean 0.000
_refine_ls_structure_factor_coef Fsqd
_refine_ls_weighting_details 'w=1/[\s^2^(Fo^2^)+(0.0277P)^2^+0.9054P] where P=(Fo^2^+2Fc^2^)/3'
_refine_ls_weighting_scheme calc
_refine_ls_wR_factor_gt 0.0698
_refine_ls_wR_factor_ref 0.0724
_reflns_Friedel_coverage 0.000
_reflns_number_gt 6817
_reflns_number_total 7672
_reflns_threshold_expression 'I > 2\s(I)'
_cod_data_source_file d1dt01960k2.cif
_cod_data_source_block takimoto
_cod_original_cell_volume 1593.84(12)
_cod_database_code 7708067
_shelx_shelxl_version_number 2017/1
_chemical_oxdiff_formula Ir1O1N2C28H34
_shelx_space_group_comment
;
The symmetry employed for this shelxl refinement is uniquely defined
by the following loop, which should always be used as a source of
symmetry information in preference to the above space-group names.
They are only intended as comments.
;
_shelx_estimated_absorpt_t_max 0.919
_shelx_estimated_absorpt_t_min 0.846
_reflns_odcompleteness_completeness 90.39
_reflns_odcompleteness_iscentric 1
_reflns_odcompleteness_theta 31.10
_olex2_refinement_description
;
1. Fixed Uiso
 At 1.2 times of:
  All C(H) groups, All C(H,H) groups
 At 1.5 times of:
  All C(H,H,H) groups, All O(H) groups
2. Restrained distances
 O1-H1
 0.85 with sigma of 0.01
 C36-H1
 1.89072 with sigma of 0.02
 Ir1-H1
 2.89207 with sigma of 0.02
3.a Secondary CH2 refined with riding coordinates:
 C31(H31A,H31B), C32(H32A,H32B), C15(H15A,H15B), C33(H33A,H33B), C14(H14A,
 H14B), C16(H16A,H16B), C36(H36A,H36B), C38(H38A,H38B)
3.b Aromatic/amide H refined with riding coordinates:
 C29(H29), C28(H28), C6(H6), C25(H25), C26(H26), C23(H23), C8(H8), C4(H4),
 C5(H5), C11(H11), C22(H22), C12(H12), C9(H9), C21(H21)
3.c Idealised Me refined as rotating group:
 C17(H17A,H17B,H17C), C34(H34A,H34B,H34C), C35(H35A,H35B,H35C), C37(H37A,H37B,
 H37C)
;
_olex2_submission_special_instructions 'No special instructions were received'
_oxdiff_exptl_absorpt_empirical_details
;
Empirical correction (ABSPACK) includes:
- Absorption correction using spherical harmonics
- Frame scaling
;
_oxdiff_exptl_absorpt_empirical_full_max 1.106
_oxdiff_exptl_absorpt_empirical_full_min 0.926

loop_
_space_group_symop_operation_xyz
'x, y, z'
'-x, -y, -z'

loop_
_atom_site_label
_atom_site_type_symbol
_atom_site_fract_x
_atom_site_fract_y
_atom_site_fract_z
_atom_site_U_iso_or_equiv
_atom_site_adp_type
_atom_site_occupancy
_atom_site_site_symmetry_order
_atom_site_calc_flag
_atom_site_refinement_flags_posn
_atom_site_refinement_flags_adp
_atom_site_refinement_flags_occupancy
_atom_site_disorder_assembly
_atom_site_disorder_group
Ir1 Ir 0.78581(2) 0.37446(2) 0.71314(2) 0.01109(5) Uani 1 1 d D . . . .
Cl1 Cl 0.78003(12) 0.15336(10) 0.72640(6) 0.0170(2) Uani 1 1 d . . . . .
O1 O 0.5925(4) 0.3176(3) 0.78466(18) 0.0185(7) Uani 1 1 d D . . . .
H1 H 0.573(4) 0.248(2) 0.8039(19) 0.028 Uiso 1 1 d DR . . . .
N1 N 0.9399(4) 0.5168(3) 0.8233(2) 0.0129(7) Uani 1 1 d . . . . .
N2 N 0.6558(4) 0.2614(3) 0.5937(2) 0.0122(7) Uani 1 1 d . . . . .
O2 O 0.6048(4) 0.1202(3) 0.8585(2) 0.0312(8) Uani 1 1 d . . . . .
C19 C 0.9228(5) 0.3556(4) 0.5788(3) 0.0137(9) Uani 1 1 d . . . . .
C20 C 0.9678(5) 0.4235(4) 0.6620(3) 0.0158(9) Uani 1 1 d . . . . .
C29 C 0.4336(5) 0.1140(4) 0.4791(3) 0.0153(9) Uani 1 1 d . . . . .
H29 H 0.322627 0.062167 0.457579 0.018 Uiso 1 1 calc R . . . .
C27 C 0.6996(5) 0.1987(4) 0.4614(3) 0.0149(9) Uani 1 1 d . . . . .
C1 C 0.9383(5) 0.6391(4) 0.8260(3) 0.0138(9) Uani 1 1 d . . . . .
C28 C 0.5342(5) 0.1188(4) 0.4304(3) 0.0166(9) Uani 1 1 d . . . . .
H28 H 0.492072 0.068676 0.376515 0.020 Uiso 1 1 calc R . . . .
C18 C 0.7559(5) 0.2686(4) 0.5435(3) 0.0139(9) Uani 1 1 d . . . . .
C7 C 0.8270(5) 0.7685(4) 0.7572(3) 0.0160(9) Uani 1 1 d . . . . .
C2 C 0.8371(5) 0.6474(4) 0.7582(2) 0.0132(9) Uani 1 1 d . . . . .
C6 C 0.7273(5) 0.7721(4) 0.6872(3) 0.0166(9) Uani 1 1 d . . . . .
H6 H 0.718032 0.850327 0.684289 0.020 Uiso 1 1 calc R . . . .
C3 C 0.7526(5) 0.5317(4) 0.6926(2) 0.0121(8) Uani 1 1 d . . . . .
C24 C 1.0334(5) 0.3724(4) 0.5318(3) 0.0163(9) Uani 1 1 d . . . . .
C30 C 0.4947(5) 0.1861(4) 0.5614(3) 0.0137(9) Uani 1 1 d . . . . .
C25 C 0.9750(5) 0.2980(4) 0.4480(3) 0.0174(9) Uani 1 1 d . . . . .
H25 H 1.046739 0.306454 0.416077 0.021 Uiso 1 1 calc R . . . .
C31 C 0.3859(5) 0.1854(4) 0.6145(3) 0.0160(9) Uani 1 1 d . . . . .
H31A H 0.418763 0.277010 0.643532 0.019 Uiso 1 1 calc R . . . .
H31B H 0.401958 0.137652 0.654622 0.019 Uiso 1 1 calc R . . . .
C26 C 0.8155(5) 0.2156(4) 0.4158(3) 0.0181(9) Uani 1 1 d . . . . .
H26 H 0.780002 0.167869 0.361509 0.022 Uiso 1 1 calc R . . . .
C32 C 0.2045(5) 0.1222(4) 0.5712(3) 0.0172(9) Uani 1 1 d . . . . .
H32A H 0.188080 0.162807 0.527156 0.021 Uiso 1 1 calc R . . . .
H32B H 0.167044 0.027460 0.547832 0.021 Uiso 1 1 calc R . . . .
C23 C 1.1974(5) 0.4634(4) 0.5697(3) 0.0187(10) Uani 1 1 d . . . . .
H23 H 1.274537 0.476116 0.540664 0.022 Uiso 1 1 calc R . . . .
C8 C 0.9176(5) 0.8796(4) 0.8263(3) 0.0201(10) Uani 1 1 d . . . . .
H8 H 0.909296 0.959104 0.826758 0.024 Uiso 1 1 calc R . . . .
C10 C 1.0314(5) 0.7513(4) 0.8927(3) 0.0153(9) Uani 1 1 d . . . . .
C4 C 0.6561(5) 0.5410(4) 0.6256(3) 0.0151(9) Uani 1 1 d . . . . .
H4 H 0.598119 0.466878 0.581257 0.018 Uiso 1 1 calc R . . . .
C5 C 0.6441(5) 0.6604(4) 0.6235(3) 0.0174(9) Uani 1 1 d . . . . .
H5 H 0.578025 0.663748 0.577650 0.021 Uiso 1 1 calc R . . . .
C11 C 1.1343(5) 0.7384(4) 0.9562(3) 0.0195(10) Uani 1 1 d . . . . .
H11 H 1.198005 0.810345 1.001195 0.023 Uiso 1 1 calc R . . . .
C22 C 1.2414(5) 0.5321(4) 0.6490(3) 0.0208(10) Uani 1 1 d . . . . .
H22 H 1.348862 0.593501 0.673176 0.025 Uiso 1 1 calc R . . . .
C12 C 1.1407(5) 0.6185(4) 0.9514(3) 0.0180(10) Uani 1 1 d . . . . .
H12 H 1.211324 0.610396 0.993166 0.022 Uiso 1 1 calc R . . . .
C9 C 1.0152(5) 0.8723(4) 0.8910(3) 0.0216(10) Uani 1 1 d . . . . .
H9 H 1.072989 0.946622 0.935242 0.026 Uiso 1 1 calc R . . . .
C15 C 1.1845(5) 0.3788(4) 0.9470(3) 0.0187(10) Uani 1 1 d . . . . .
H15A H 1.288877 0.446668 0.947223 0.022 Uiso 1 1 calc R . . . .
H15B H 1.165026 0.402168 0.999204 0.022 Uiso 1 1 calc R . . . .
C33 C 0.1045(5) 0.1402(4) 0.6287(3) 0.0186(10) Uani 1 1 d . . . . .
H33A H 0.142056 0.235126 0.651573 0.022 Uiso 1 1 calc R . . . .
H33B H -0.007527 0.103950 0.597633 0.022 Uiso 1 1 calc R . . . .
C13 C 1.0433(5) 0.5077(4) 0.8852(3) 0.0144(9) Uani 1 1 d . . . . .
C14 C 1.0533(5) 0.3773(4) 0.8799(3) 0.0183(9) Uani 1 1 d . . . . .
H14A H 1.071746 0.350487 0.827963 0.022 Uiso 1 1 calc R . . . .
H14B H 0.949490 0.309767 0.880750 0.022 Uiso 1 1 calc R . . . .
C21 C 1.1297(5) 0.5130(4) 0.6953(3) 0.0165(9) Uani 1 1 d . . . . .
H21 H 1.164744 0.561285 0.749384 0.020 Uiso 1 1 calc R . . . .
C17 C 1.3201(6) 0.2456(5) 1.0034(3) 0.0274(11) Uani 1 1 d . . . . .
H17A H 1.422266 0.318071 1.007238 0.041 Uiso 1 1 calc GR . . . .
H17B H 1.327202 0.162439 0.991176 0.041 Uiso 1 1 calc GR . . . .
H17C H 1.293344 0.257165 1.054179 0.041 Uiso 1 1 calc GR . . . .
C34 C 0.1127(6) 0.0737(5) 0.6975(3) 0.0274(11) Uani 1 1 d . . . . .
H34A H 0.080368 -0.019693 0.675606 0.041 Uiso 1 1 calc GR . . . .
H34B H 0.041399 0.083577 0.728727 0.041 Uiso 1 1 calc GR . . . .
H34C H 0.221500 0.114914 0.731796 0.041 Uiso 1 1 calc GR . . . .
C16 C 1.1885(6) 0.2441(4) 0.9357(3) 0.0243(11) Uani 1 1 d . . . . .
H16A H 1.208369 0.220867 0.883610 0.029 Uiso 1 1 calc R . . . .
H16B H 1.084014 0.176166 0.935317 0.029 Uiso 1 1 calc R . . . .
C36 C 0.5689(6) 0.4088(5) 0.8426(3) 0.0243(11) Uani 1 1 d D . . . .
H36A H 0.671454 0.486264 0.869615 0.029 Uiso 1 1 calc R . . . .
H36B H 0.528299 0.365658 0.883529 0.029 Uiso 1 1 calc R . . . .
C35 C 0.4500(6) 0.4528(5) 0.8009(3) 0.0277(11) Uani 1 1 d . . . . .
H35A H 0.486110 0.488841 0.757525 0.042 Uiso 1 1 calc GR . . . .
H35B H 0.442848 0.520063 0.839374 0.042 Uiso 1 1 calc GR . . . .
H35C H 0.345537 0.377350 0.779150 0.042 Uiso 1 1 calc GR . . . .
C38 C 0.4513(6) 0.0047(5) 0.8340(4) 0.0394(14) Uani 1 1 d . . . . .
H38A H 0.394863 -0.001257 0.779618 0.047 Uiso 1 1 calc R . . . .
H38B H 0.387147 0.015961 0.870140 0.047 Uiso 1 1 calc R . . . .
C37 C 0.4624(8) -0.1216(6) 0.8342(5) 0.061(2) Uani 1 1 d . . . . .
H37A H 0.512651 -0.140037 0.793159 0.092 Uiso 1 1 calc GR . . . .
H37B H 0.355844 -0.193163 0.823240 0.092 Uiso 1 1 calc GR . . . .
H37C H 0.526131 -0.114104 0.886498 0.092 Uiso 1 1 calc GR . . . .
H2 H 0.680(7) 0.091(5) 0.838(3) 0.048(18) Uiso 1 1 d . . . . .

loop_
_atom_site_aniso_label
_atom_site_aniso_U_11
_atom_site_aniso_U_22
_atom_site_aniso_U_33
_atom_site_aniso_U_23
_atom_site_aniso_U_13
_atom_site_aniso_U_12
Ir1 0.00978(9) 0.00921(8) 0.01315(8) 0.00178(6) 0.00124(6) 0.00428(6)
Cl1 0.0165(5) 0.0129(5) 0.0190(5) 0.0020(4) 0.0001(4) 0.0068(4)
O1 0.0192(16) 0.0145(16) 0.0216(17) 0.0043(13) 0.0050(14) 0.0077(14)
N1 0.0126(18) 0.0130(18) 0.0126(18) 0.0012(14) 0.0010(14) 0.0069(15)
N2 0.0117(18) 0.0120(18) 0.0156(18) 0.0050(15) 0.0024(15) 0.0079(15)
O2 0.031(2) 0.027(2) 0.031(2) 0.0056(16) 0.0082(17) 0.0102(17)
C19 0.010(2) 0.011(2) 0.020(2) 0.0038(18) 0.0036(18) 0.0053(17)
C20 0.016(2) 0.015(2) 0.023(2) 0.0081(19) 0.0087(19) 0.0105(19)
C29 0.016(2) 0.011(2) 0.016(2) 0.0017(17) -0.0019(18) 0.0066(18)
C27 0.015(2) 0.012(2) 0.019(2) 0.0020(18) 0.0020(18) 0.0092(18)
C1 0.010(2) 0.009(2) 0.017(2) 0.0012(17) 0.0027(17) 0.0014(17)
C28 0.020(2) 0.010(2) 0.018(2) 0.0032(18) -0.0006(19) 0.0073(18)
C18 0.018(2) 0.011(2) 0.016(2) 0.0028(17) 0.0040(18) 0.0094(18)
C7 0.013(2) 0.010(2) 0.022(2) 0.0033(18) 0.0046(18) 0.0024(18)
C2 0.008(2) 0.012(2) 0.016(2) 0.0031(17) 0.0031(17) 0.0015(17)
C6 0.016(2) 0.012(2) 0.024(2) 0.0073(19) 0.0073(19) 0.0078(18)
C3 0.011(2) 0.0064(19) 0.016(2) 0.0041(16) 0.0045(17) 0.0009(16)
C24 0.018(2) 0.016(2) 0.023(2) 0.0088(19) 0.0089(19) 0.0122(19)
C30 0.013(2) 0.010(2) 0.018(2) 0.0042(17) 0.0001(17) 0.0064(17)
C25 0.023(2) 0.020(2) 0.017(2) 0.0078(19) 0.0089(19) 0.014(2)
C31 0.017(2) 0.016(2) 0.017(2) 0.0053(18) 0.0043(18) 0.0083(19)
C26 0.024(2) 0.023(2) 0.014(2) 0.0060(19) 0.0068(19) 0.017(2)
C32 0.014(2) 0.017(2) 0.018(2) 0.0036(18) 0.0004(18) 0.0067(19)
C23 0.011(2) 0.017(2) 0.030(3) 0.009(2) 0.0094(19) 0.0055(19)
C8 0.023(2) 0.012(2) 0.023(2) 0.0015(19) 0.005(2) 0.0068(19)
C10 0.013(2) 0.015(2) 0.016(2) 0.0012(18) 0.0031(18) 0.0055(18)
C4 0.008(2) 0.013(2) 0.017(2) -0.0009(17) 0.0002(17) 0.0009(17)
C5 0.014(2) 0.020(2) 0.022(2) 0.013(2) 0.0058(19) 0.0088(19)
C11 0.019(2) 0.015(2) 0.016(2) -0.0034(18) -0.0022(19) 0.0050(19)
C22 0.016(2) 0.019(2) 0.026(3) 0.005(2) 0.004(2) 0.0066(19)
C12 0.013(2) 0.019(2) 0.017(2) 0.0022(19) -0.0049(18) 0.0062(19)
C9 0.022(2) 0.011(2) 0.023(2) -0.0030(19) -0.002(2) 0.0047(19)
C15 0.018(2) 0.014(2) 0.019(2) -0.0024(18) -0.0051(19) 0.0085(19)
C33 0.016(2) 0.017(2) 0.021(2) 0.0024(19) 0.0019(19) 0.0074(19)
C13 0.015(2) 0.012(2) 0.017(2) 0.0052(17) 0.0051(18) 0.0052(18)
C14 0.018(2) 0.016(2) 0.019(2) 0.0014(19) 0.0013(19) 0.0088(19)
C21 0.016(2) 0.016(2) 0.017(2) 0.0035(18) 0.0029(18) 0.0076(19)
C17 0.028(3) 0.025(3) 0.033(3) 0.005(2) 0.000(2) 0.019(2)
C34 0.027(3) 0.030(3) 0.028(3) 0.006(2) 0.009(2) 0.016(2)
C16 0.023(3) 0.019(2) 0.025(3) -0.002(2) -0.004(2) 0.010(2)
C36 0.022(3) 0.033(3) 0.017(2) 0.003(2) 0.007(2) 0.012(2)
C35 0.029(3) 0.029(3) 0.029(3) 0.006(2) 0.012(2) 0.015(2)
C38 0.028(3) 0.034(3) 0.055(4) 0.007(3) 0.013(3) 0.013(3)
C37 0.045(4) 0.034(4) 0.100(6) 0.023(4) 0.015(4) 0.013(3)

loop_
_atom_type_symbol
_atom_type_description
_atom_type_scat_dispersion_real
_atom_type_scat_dispersion_imag
_atom_type_scat_source
C C 0.0033 0.0016 'International Tables Vol C Tables 4.2.6.8 and 6.1.1.4'
H H 0.0000 0.0000 'International Tables Vol C Tables 4.2.6.8 and 6.1.1.4'
Cl Cl 0.1484 0.1585 'International Tables Vol C Tables 4.2.6.8 and 6.1.1.4'
Ir Ir -1.4442 7.9887 'International Tables Vol C Tables 4.2.6.8 and 6.1.1.4'
N N 0.0061 0.0033 'International Tables Vol C Tables 4.2.6.8 and 6.1.1.4'
O O 0.0106 0.0060 'International Tables Vol C Tables 4.2.6.8 and 6.1.1.4'

loop_
_geom_angle_atom_site_label_1
_geom_angle_atom_site_label_2
_geom_angle_atom_site_label_3
_geom_angle
_geom_angle_site_symmetry_1
_geom_angle_site_symmetry_3
_geom_angle_publ_flag
O1 Ir1 Cl1 82.48(8) . . ?
N1 Ir1 Cl1 106.48(9) . . ?
N1 Ir1 O1 84.96(12) . . ?
N2 Ir1 Cl1 81.45(9) . . ?
N2 Ir1 O1 103.55(12) . . ?
N2 Ir1 N1 169.24(13) . . ?
C20 Ir1 Cl1 94.72(12) . . ?
C20 Ir1 O1 173.93(14) . . ?
C20 Ir1 N1 90.70(16) . . ?
C20 Ir1 N2 81.27(16) . . ?
C20 Ir1 C3 90.49(16) . . ?
C3 Ir1 Cl1 170.67(12) . . ?
C3 Ir1 O1 93.03(14) . . ?
C3 Ir1 N1 81.14(15) . . ?
C3 Ir1 N2 91.72(15) . . ?
C36 O1 Ir1 126.0(3) . . ?
C1 N1 Ir1 111.3(3) . . ?
C13 N1 Ir1 130.4(3) . . ?
C13 N1 C1 118.2(3) . . ?
C18 N2 Ir1 112.0(3) . . ?
C30 N2 Ir1 129.8(3) . . ?
C30 N2 C18 118.2(3) . . ?
C20 C19 C18 116.4(4) . . ?
C24 C19 C20 123.3(4) . . ?
C24 C19 C18 120.3(4) . . ?
C19 C20 Ir1 114.0(3) . . ?
C21 C20 Ir1 129.9(3) . . ?
C21 C20 C19 116.1(4) . . ?
C28 C29 C30 121.2(4) . . ?
C28 C27 C18 117.4(4) . . ?
C28 C27 C26 124.9(4) . . ?
C18 C27 C26 117.8(4) . . ?
N1 C1 C2 116.8(4) . . ?
N1 C1 C10 122.6(4) . . ?
C10 C1 C2 120.6(4) . . ?
C29 C28 C27 119.8(4) . . ?
N2 C18 C19 116.2(4) . . ?
N2 C18 C27 123.2(4) . . ?
C27 C18 C19 120.5(4) . . ?
C2 C7 C8 118.7(4) . . ?
C6 C7 C2 117.6(4) . . ?
C6 C7 C8 123.8(4) . . ?
C1 C2 C3 116.9(4) . . ?
C7 C2 C1 120.0(4) . . ?
C7 C2 C3 123.0(4) . . ?
C5 C6 C7 120.0(4) . . ?
C2 C3 Ir1 113.8(3) . . ?
C4 C3 Ir1 129.4(3) . . ?
C4 C3 C2 116.8(4) . . ?
C19 C24 C25 118.8(4) . . ?
C19 C24 C23 117.8(4) . . ?
C23 C24 C25 123.4(4) . . ?
N2 C30 C29 120.1(4) . . ?
N2 C30 C31 118.1(4) . . ?
C29 C30 C31 121.7(4) . . ?
C26 C25 C24 119.8(4) . . ?
C30 C31 C32 115.9(4) . . ?
C25 C26 C27 122.8(4) . . ?
C33 C32 C31 112.2(3) . . ?
C22 C23 C24 119.4(4) . . ?
C9 C8 C7 121.5(4) . . ?
C1 C10 C9 118.2(4) . . ?
C11 C10 C1 117.9(4) . . ?
C11 C10 C9 124.0(4) . . ?
C3 C4 C5 121.1(4) . . ?
C6 C5 C4 121.5(4) . . ?
C12 C11 C10 119.2(4) . . ?
C23 C22 C21 122.0(4) . . ?
C11 C12 C13 121.5(4) . . ?
C8 C9 C10 121.0(4) . . ?
C16 C15 C14 111.8(3) . . ?
C34 C33 C32 114.0(4) . . ?
N1 C13 C12 120.5(4) . . ?
N1 C13 C14 118.4(4) . . ?
C12 C13 C14 121.1(4) . . ?
C13 C14 C15 115.4(4) . . ?
C20 C21 C22 121.3(4) . . ?
C15 C16 C17 111.8(4) . . ?
O1 C36 C35 110.3(4) . . ?
O2 C38 C37 113.9(5) . . ?

loop_
_geom_bond_atom_site_label_1
_geom_bond_atom_site_label_2
_geom_bond_distance
_geom_bond_site_symmetry_2
_geom_bond_publ_flag
Ir1 Cl1 2.5225(10) . ?
Ir1 O1 2.313(3) . ?
Ir1 N1 2.115(3) . ?
Ir1 N2 2.095(3) . ?
Ir1 C20 1.985(4) . ?
Ir1 C3 1.994(4) . ?
O1 C36 1.432(5) . ?
N1 C1 1.380(5) . ?
N1 C13 1.356(5) . ?
N2 C18 1.378(5) . ?
N2 C30 1.353(5) . ?
O2 C38 1.432(6) . ?
C19 C20 1.417(6) . ?
C19 C18 1.420(6) . ?
C19 C24 1.402(6) . ?
C20 C21 1.387(6) . ?
C29 C28 1.365(6) . ?
C29 C30 1.407(6) . ?
C27 C28 1.388(6) . ?
C27 C18 1.399(6) . ?
C27 C26 1.426(6) . ?
C1 C2 1.412(6) . ?
C1 C10 1.408(6) . ?
C7 C2 1.409(6) . ?
C7 C6 1.406(6) . ?
C7 C8 1.423(6) . ?
C2 C3 1.413(5) . ?
C6 C5 1.369(6) . ?
C3 C4 1.382(5) . ?
C24 C25 1.438(6) . ?
C24 C23 1.415(6) . ?
C30 C31 1.489(6) . ?
C25 C26 1.352(6) . ?
C31 C32 1.535(5) . ?
C32 C33 1.528(6) . ?
C23 C22 1.363(6) . ?
C8 C9 1.350(6) . ?
C10 C11 1.393(6) . ?
C10 C9 1.436(6) . ?
C4 C5 1.402(6) . ?
C11 C12 1.369(6) . ?
C22 C21 1.399(6) . ?
C12 C13 1.401(6) . ?
C15 C14 1.524(5) . ?
C15 C16 1.518(6) . ?
C33 C34 1.511(6) . ?
C13 C14 1.501(6) . ?
C17 C16 1.533(6) . ?
C36 C35 1.509(6) . ?
C38 C37 1.471(7) . ?
